data_2006455
loop_
_publ_author_name
'Britton, Doyle'
'Young Jr, Victor G.'

_publ_section_title
;
 <i>p</i>-Iodobenzaldehyde
;
_journal_issue 9
_journal_name_full 'Acta Crystallographica Section C'
_journal_page_first 1359
_journal_page_last 1362
_journal_paper_doi 10.1107/S0108270197006288
_journal_volume 53
_journal_year 1997
_chemical_formula_sum 'C7 H5 I O'
_chemical_formula_weight 232.01
_chemical_name_systematic
;
4-iodobenzaldehyde
;
_space_group_IT_number 4
_symmetry_cell_setting monoclinic
_symmetry_space_group_name_Hall 'P 2yb'
_symmetry_space_group_name_H-M 'P 1 21 1'
_cell_angle_alpha 90.00
_cell_angle_beta 93.3240(10)
_cell_angle_gamma 90.00
_cell_formula_units_Z 4
_cell_length_a 6.9122(6)
_cell_length_b 13.1517(11)
_cell_length_c 7.8098(7)
_cell_measurement_reflns_used 2948
_cell_measurement_temperature 293(2)
_cell_measurement_theta_max 24.1
_cell_measurement_theta_min 2.6
_cell_volume 708.77(11)
_computing_cell_refinement 'SAINT (Siemens, 1995)'
_computing_data_collection 'ASTRO (Siemens, 1995)'
_computing_data_reduction SAINT
_computing_molecular_graphics SHELXTL
_computing_publication_material SHELXTL
_computing_structure_refinement SHELXTL
_computing_structure_solution 'SHELXTL (Sheldrick, 1994)'
_diffrn_measurement_device 'Siemens SMART area-detector diffractometer'
_diffrn_measurement_method \w
_diffrn_radiation_monochromator graphite
_diffrn_radiation_source 'fine-focus sealed tube'
_diffrn_radiation_type 'Mo K\a'
_diffrn_radiation_wavelength 0.71073
_diffrn_reflns_av_R_equivalents 0.026
_diffrn_reflns_av_sigmaI/netI 0.0259
_diffrn_reflns_limit_h_max 7
_diffrn_reflns_limit_h_min -7
_diffrn_reflns_limit_k_max 11
_diffrn_reflns_limit_k_min -15
_diffrn_reflns_limit_l_max 6
_diffrn_reflns_limit_l_min -8
_diffrn_reflns_number 3005
_diffrn_reflns_theta_max 24.07
_diffrn_reflns_theta_min 2.61
_diffrn_standards_decay_% '< 1'
_exptl_absorpt_coefficient_mu 4.43
_exptl_absorpt_correction_T_max 0.41
_exptl_absorpt_correction_T_min 0.25
_exptl_absorpt_correction_type '\y scans (XPREP in SHELXTL; Sheldrick, 1994)'
_exptl_crystal_colour colorless
_exptl_crystal_density_diffrn 2.1740(10)
_exptl_crystal_density_method 'not measured'
_exptl_crystal_description plate
_exptl_crystal_F_000 432
_exptl_crystal_size_max .40
_exptl_crystal_size_mid .35
_exptl_crystal_size_min .20
_refine_diff_density_max 0.46
_refine_diff_density_min -0.62
_refine_ls_abs_structure_details 'Flack (1983)'
_refine_ls_abs_structure_Flack 0.61(5)
_refine_ls_extinction_coef 0.0051(6)
_refine_ls_extinction_method 'SHELXL93 (Sheldrick, 1993)'
_refine_ls_goodness_of_fit_all 1.09
_refine_ls_goodness_of_fit_obs 1.085
_refine_ls_hydrogen_treatment 'H-atom positions not refined, isotropic U's refined'
_refine_ls_matrix_type full
_refine_ls_number_parameters 175
_refine_ls_number_reflns 1927
_refine_ls_number_restraints 24
_refine_ls_restrained_S_all 1.078
_refine_ls_restrained_S_obs 1.078
_refine_ls_R_factor_all 0.0250
_refine_ls_R_factor_obs .025
_refine_ls_shift/esd_max -0.015
_refine_ls_shift/esd_mean 0.001
_refine_ls_structure_factor_coef Fsqd
_refine_ls_weighting_details 'w = 1/[\s^2^(Fo^2^)+(0.0425P)^2^+1.1030P] where P=(Fo^2^+2Fc^2^)/3'
_refine_ls_weighting_scheme calc
_refine_ls_wR_factor_all 0.0672
_refine_ls_wR_factor_obs .0671
_reflns_number_observed 1921
_reflns_number_total 1927
_reflns_observed_criterion I>2\s(I)
_cod_data_source_file bk1329.cif
_cod_data_source_block 1
_cod_original_sg_symbol_Hall 'P 2y1'
_cod_original_sg_symbol_H-M 'P 21'
_cod_database_code 2006455

loop_
_symmetry_equiv_pos_as_xyz
x,y,z
-x,1/2+y,-z

loop_
_atom_site_aniso_label
_atom_site_aniso_U_11
_atom_site_aniso_U_22
_atom_site_aniso_U_33
_atom_site_aniso_U_12
_atom_site_aniso_U_13
_atom_site_aniso_U_23
I1 .0360(2) .0437(3) .0296(2) -.0022(3) -.00574(14) -.0002(2)
C11 .040(4) .027(3) .021(3) .003(5) .004(3) .000(4)
C12 .042(3) .038(4) .023(3) .001(4) .005(2) .005(3)
C13 .031(3) .034(4) .033(3) -.006(3) .003(2) .003(3)
C14 .039(3) .028(3) .025(3) .008(4) -.001(2) .001(4)
C15 .036(4) .051(5) .024(3) .003(4) .000(3) .002(3)
C16 .021(3) .050(6) .031(4) -.005(3) -.007(2) -.006(3)
C17 .053(4) .032(3) .032(3) .003(5) .009(3) -.001(4)
O1 .041(3) .053(3) .036(2) -.003(4) -.009(2) -.002(3)
I2 .0346(2) .0438(3) .0311(2) -.0015(3) -.00654(14) .0009(3)
C21 .032(3) .035(4) .023(3) .001(5) -.003(2) .007(4)
C22 .037(3) .028(4) .025(3) .000(3) .006(2) -.006(3)
C23 .030(3) .035(4) .030(3) .007(3) .006(2) .000(3)
C24 .034(3) .036(4) .031(3) -.011(5) -.007(2) -.004(5)
C25 .036(3) .046(5) .026(3) -.001(3) .007(3) -.001(3)
C26 .036(3) .049(6) .029(3) -.003(4) .012(3) -.002(3)
C27 .046(4) .034(3) .032(3) .000(5) -.006(3) .002(5)
O2 .033(2) .058(3) .039(2) .000(4) -.014(2) -.003(3)

loop_
_atom_site_label
_atom_site_fract_x
_atom_site_fract_y
_atom_site_fract_z
_atom_site_U_iso_or_equiv
_atom_site_thermal_displace_type
_atom_site_calc_flag
_atom_site_refinement_flags
_atom_site_occupancy
_atom_site_disorder_group
_atom_site_type_symbol
I1 .47434(5) .1242(2) .91848(5) .0367(2) Uani d D 1 . I
C11 .0282(6) .1211(3) .4092(5) .0294(14) Uani d D 1 . C
C12 .2267(7) .1345(3) .3948(5) .0340(14) Uani d D 1 . C
H12 .2738 .1434 .2867 .042 Uiso calc R 1 . H
C13 .3559(6) .1348(3) .5376(5) .0327(13) Uani d D 1 . C
H13 .4878 .1438 .5257 .030 Uiso calc R 1 . H
C14 .2840(7) .1212(3) .6996(5) .0308(14) Uani d D 1 . C
C15 .0860(7) .1077(3) .7176(6) .037(2) Uani d D 1 . C
H15 .0394 .0988 .8259 .024 Uiso calc R 1 . H
C16 -.0391(7) .1076(4) .5760(6) .035(2) Uani d D 1 . C
H16 -.1708 .0985 .5889 .039 Uiso calc R 1 . H
C17 -.1036(8) .1265(9) .2554(6) .039(2) Uani d D 1 . C
H17A -.0501 .1351 .1499 .036 Uiso calc R 1 . H
O1 -.2796(5) .1202(8) .2581(5) .0439(12) Uani d D 1 . O
I2 .90964(6) .3759(2) .89711(4) .0368(2) Uani d D 1 . I
C21 .4611(6) .3769(4) .3895(5) .0302(13) Uani d D 1 . C
C22 .6590(6) .3614(3) .3748(5) .0298(13) Uani d D 1 . C
H22 .7050 .3501 .2669 .007 Uiso calc R 1 . H
C23 .7891(6) .3623(4) .5169(5) .0313(14) Uani d D 1 . C
H23 .9206 .3517 .5048 .019 Uiso calc R 1 . H
C24 .7188(7) .3793(4) .6786(5) .0340(14) Uani d D 1 . C
C25 .5214(7) .3951(4) .6969(6) .036(2) Uani d D 1 . C
H25 .4759 .4064 .8050 .068 Uiso calc R 1 . H
C26 .3954(7) .3940(4) .5559(6) .038(2) Uani d D 1 . C
H26 .2641 .4045 .5691 .030 Uiso calc R 1 . H
C27 .3287(8) .3727(10) .2360(6) .0375(14) Uani d D 1 . C
H27 .3817 .3639 .1302 .043 Uiso calc R 1 . H
O2 .1530(5) .3799(8) .2392(5) .0442(11) Uani d D 1 . O

loop_
_atom_type_symbol
_atom_type_scat_dispersion_real
_atom_type_scat_dispersion_imag
_atom_type_scat_source
C 0.0033 0.0016 'International Tables Vol C Tables 4.2.6.8 and 6.1.1.4'
H 0.0000 0.0000 'International Tables Vol C Tables 4.2.6.8 and 6.1.1.4'
O 0.0106 0.0060 'International Tables Vol C Tables 4.2.6.8 and 6.1.1.4'
I -0.4742 1.8119 'International Tables Vol C Tables 4.2.6.8 and 6.1.1.4'

loop_
_geom_angle_atom_site_label_1
_geom_angle_atom_site_label_2
_geom_angle_atom_site_label_3
_geom_angle
_geom_angle_publ_flag
C12 C11 C16 117.8(4) yes
C12 C11 C17 119.7(4) yes
C16 C11 C17 122.5(4) yes
C13 C12 C11 121.7(4) yes
C12 C13 C14 118.8(4) yes
C13 C14 C15 120.6(4) yes
C13 C14 I1 119.8(3) no
C15 C14 I1 119.6(3) no
C16 C15 C14 119.9(4) yes
C15 C16 C11 121.2(4) yes
O1 C17 C11 123.7(4) yes
C22 C21 C26 117.8(4) no
C22 C21 C27 119.7(4) no
C26 C21 C27 122.5(4) no
C23 C22 C21 121.8(4) no
C22 C23 C24 118.8(4) no
C23 C24 C25 120.6(4) no
C23 C24 I2 119.8(3) no
C25 C24 I2 119.5(3) no
C26 C25 C24 119.9(4) no
C25 C26 C21 121.2(4) no
O2 C27 C21 123.7(4) no

loop_
_geom_bond_atom_site_label_1
_geom_bond_atom_site_label_2
_geom_bond_distance
_geom_bond_publ_flag
I1 C14 2.096(4) yes
C11 C12 1.395(6) yes
C11 C16 1.419(6) yes
C11 C17 1.467(6) yes
C12 C13 1.387(6) yes
C13 C14 1.397(6) yes
C14 C15 1.395(6) yes
C15 C16 1.364(7) yes
C17 O1 1.220(6) yes
I2 C24 2.096(4) no
C21 C22 1.395(6) no
C21 C26 1.419(6) no
C21 C27 1.466(6) no
C22 C23 1.387(6) no
C23 C24 1.397(6) no
C24 C25 1.396(6) no
C25 C26 1.364(7) no
C27 O2 1.220(6) no

loop_
_geom_contact_atom_site_label_1
_geom_contact_atom_site_label_2
_geom_contact_distance
_geom_contact_site_symmetry_2
_geom_contact_publ_flag
I1 O1 3.068(4) 1_656 no
I1 H12 3.274 1_556 no
I1 C27 3.801(4) 2_646 no
I1 C17 3.814(4) 1_656 no
C12 C24 3.429(9) 2_646 no
C12 C27 3.457(9) . no
C13 C26 3.422(9) . no
C13 C21 3.480(9) . no
C14 C22 3.493(9) 2_646 no
C17 I2 3.777(4) 2_646 no
H13 H16 2.456 1_655 no
I2 O2 3.074(4) 1_656 no
I2 H22 3.306 1_556 no
I2 C27 3.809(4) 1_656 no
H23 H26 2.496 1_655 no

loop_
_cod_related_entry_id
_cod_related_entry_database
_cod_related_entry_code
1 ChemSpider 87265
